data_7717429
loop_
_publ_author_name
'Jenkins, David T.'
'Trodden, Elizabeth C.'
'Andresen, John M.'
'Mansell, Stephen M.'
'McIntosh, Ruaraidh D.'

_publ_section_title
;
 Switchable, chiral aluminium catalysts for ring opening polymerisations.
;
_journal_issue 45
_journal_name_full 'Dalton transactions (Cambridge, England : 2003)'
_journal_page_first 18089
_journal_page_last 18093
_journal_paper_doi 10.1039/d4dt02831g
_journal_volume 53
_journal_year 2024
_chemical_formula_moiety 'C70 H108 Al2 N2 O10, 2(C7 H8), 2(C2 H3 N)'
_chemical_formula_sum 'C88 H130 Al2 N4 O10'
_chemical_formula_weight 1457.91
_space_group_crystal_system triclinic
_space_group_IT_number 2
_space_group_name_Hall '-P 1'
_space_group_name_H-M_alt 'P -1'
_atom_sites_solution_hydrogens mixed
_atom_sites_solution_primary dual
_audit_creation_date 2024-05-03
_audit_creation_method
;
Olex2 1.2
(compiled 2018.05.29 svn.r3508 for OlexSys, GUI svn.r5506)
;
_audit_update_record
;
2024-05-03 deposited with the CCDC.	2024-11-06 downloaded from the CCDC.
;
_cell_angle_alpha 96.541(3)
_cell_angle_beta 96.934(4)
_cell_angle_gamma 103.771(3)
_cell_formula_units_Z 1
_cell_length_a 11.1245(7)
_cell_length_b 13.9569(8)
_cell_length_c 14.6201(9)
_cell_measurement_reflns_used 9533
_cell_measurement_temperature 100(2)
_cell_measurement_theta_max 72.25
_cell_measurement_theta_min 3.30
_cell_volume 2164.5(2)
_computing_cell_refinement 'SAINT V8.40B (?, 2016)'
_computing_data_reduction 'SAINT V8.40B (?, 2016)'
_computing_molecular_graphics 'Olex2 (Dolomanov et al., 2009)'
_computing_publication_material 'Olex2 (Dolomanov et al., 2009)'
_computing_structure_refinement 'ShelXL (Sheldrick, 2015)'
_computing_structure_solution 'ShelXT (Sheldrick, 2015)'
_diffrn_ambient_temperature 100.0
_diffrn_measured_fraction_theta_full 0.993
_diffrn_measured_fraction_theta_max 0.987
_diffrn_measurement_device_type 'Bruker APEX-II CCD'
_diffrn_measurement_method '\f and \w scans'
_diffrn_radiation_type CuK\a
_diffrn_radiation_wavelength 1.54178
_diffrn_reflns_av_R_equivalents 0.0626
_diffrn_reflns_av_unetI/netI 0.0436
_diffrn_reflns_Laue_measured_fraction_full 0.993
_diffrn_reflns_Laue_measured_fraction_max 0.987
_diffrn_reflns_limit_h_max 13
_diffrn_reflns_limit_h_min -13
_diffrn_reflns_limit_k_max 17
_diffrn_reflns_limit_k_min -17
_diffrn_reflns_limit_l_max 17
_diffrn_reflns_limit_l_min -18
_diffrn_reflns_number 45098
_diffrn_reflns_point_group_measured_fraction_full 0.993
_diffrn_reflns_point_group_measured_fraction_max 0.987
_diffrn_reflns_theta_full 67.679
_diffrn_reflns_theta_max 72.420
_diffrn_reflns_theta_min 4.166
_diffrn_standards_number 0
_exptl_absorpt_coefficient_mu 0.747
_exptl_absorpt_correction_T_max 0.7536
_exptl_absorpt_correction_T_min 0.6318
_exptl_absorpt_correction_type none
_exptl_absorpt_process_details
'SADABS-2016/2 (Bruker,2016/2) was used for absorption correction. wR2(int) was 0.1129 before and 0.0862 after correction. The Ratio of minimum to maximum transmission is 0.8384. The \l/2 correction factor is Not present.'
_exptl_crystal_colour colourless
_exptl_crystal_colour_primary colourless
_exptl_crystal_density_diffrn 1.118
_exptl_crystal_description plate
_exptl_crystal_F_000 792
_exptl_crystal_size_max 0.22
_exptl_crystal_size_mid 0.18
_exptl_crystal_size_min 0.1
_refine_diff_density_max 0.974
_refine_diff_density_min -0.562
_refine_diff_density_rms 0.065
_refine_ls_extinction_method none
_refine_ls_goodness_of_fit_ref 1.096
_refine_ls_hydrogen_treatment mixed
_refine_ls_matrix_type full
_refine_ls_number_parameters 487
_refine_ls_number_reflns 8467
_refine_ls_number_restraints 2
_refine_ls_restrained_S_all 1.098
_refine_ls_R_factor_all 0.0860
_refine_ls_R_factor_gt 0.0729
_refine_ls_shift/su_max 0.000
_refine_ls_shift/su_mean 0.000
_refine_ls_structure_factor_coef Fsqd
_refine_ls_weighting_details 'w=1/[\s^2^(Fo^2^)+(0.1325P)^2^+0.9184P] where P=(Fo^2^+2Fc^2^)/3'
_refine_ls_weighting_scheme calc
_refine_ls_wR_factor_gt 0.2067
_refine_ls_wR_factor_ref 0.2210
_reflns_Friedel_coverage 0.000
_reflns_number_gt 6674
_reflns_number_total 8467
_reflns_threshold_expression 'I > 2\s(I)'
_cod_data_source_file d4dt02831g2.cif
_cod_data_source_block 7
_cod_depositor_comments 'Adding full bibliography for 7717427--7717429.cif.'
_cod_database_code 7717429
_shelx_shelxl_version_number 2018/3
_shelx_space_group_comment
;
The symmetry employed for this shelxl refinement is uniquely defined
by the following loop, which should always be used as a source of
symmetry information in preference to the above space-group names.
They are only intended as comments.
;
_shelx_estimated_absorpt_t_max 0.929
_shelx_estimated_absorpt_t_min 0.853
_olex2_refinement_description
;
1. Fixed Uiso
 At 1.2 times of:
  All C(H) groups, All C(H,H) groups
 At 1.5 times of:
  All C(H,H,H) groups, All O(H) groups
2. Restrained distances
 O5-H5
 0.87 with sigma of 0.01
 Al1-H5
 2.67572 with sigma of 0.02
3.a Secondary CH2 refined with riding coordinates:
 C15(H15A,H15B), C16(H16A,H16B), C31(H31A,H31B), C32(H32A,H32B), C34(H34A,H34B)
3.b Aromatic/amide H refined with riding coordinates:
 C3(H3), C5(H5A), C19(H19), C21(H21), C37(H37), C38(H38), C39(H39), C40(H40),
 C41(H41)
3.c Idealised Me refined as rotating group:
 C8(H8A,H8B,H8C), C9(H9A,H9B,H9C), C10(H10A,H10B,H10C), C12(H12A,H12B,H12C),
 C13(H13A,H13B,H13C), C14(H14A,H14B,H14C), C24(H24A,H24B,H24C), C25(H25A,H25B,
 H25C), C26(H26A,H26B,H26C), C28(H28A,H28B,H28C), C29(H29A,H29B,H29C), C30(H30A,
 H30B,H30C), C35(H35A,H35B,H35C), C44(H44A,H44B,H44C), C42(H42A,H42B,H42C)
;
_olex2_submission_special_instructions 'No special instructions were received'

loop_
_space_group_symop_operation_xyz
'x, y, z'
'-x, -y, -z'

loop_
_atom_site_label
_atom_site_type_symbol
_atom_site_fract_x
_atom_site_fract_y
_atom_site_fract_z
_atom_site_U_iso_or_equiv
_atom_site_adp_type
_atom_site_occupancy
_atom_site_site_symmetry_order
_atom_site_calc_flag
_atom_site_refinement_flags_posn
_atom_site_refinement_flags_adp
_atom_site_refinement_flags_occupancy
_atom_site_disorder_assembly
_atom_site_disorder_group
Al1 Al 0.42163(6) 0.42751(4) 0.54277(5) 0.03240(19) Uani 1 1 d D . . . .
O1 O 0.37221(16) 0.48798(11) 0.63678(11) 0.0377(4) Uani 1 1 d . . . . .
O2 O 0.31202(15) 0.34105(11) 0.45894(11) 0.0358(4) Uani 1 1 d . . . . .
O3 O 0.79411(18) 0.35103(14) 0.79884(13) 0.0499(5) Uani 1 1 d . . . . .
O4 O 0.70332(17) 0.23823(13) 0.88455(13) 0.0467(4) Uani 1 1 d . . . . .
O5 O 0.58112(15) 0.46576(11) 0.52604(11) 0.0335(3) Uani 1 1 d D . . . .
H5 H 0.6558(13) 0.452(2) 0.535(2) 0.050 Uiso 1 1 d DR . . . .
N1 N 0.44584(17) 0.31287(12) 0.61971(13) 0.0319(4) Uani 1 1 d . . . . .
N2 N 0.8157(2) 0.41354(17) 0.56596(17) 0.0496(5) Uani 1 1 d . . . . .
C1 C 0.3495(2) 0.46851(16) 0.72105(16) 0.0346(5) Uani 1 1 d . . . . .
C2 C 0.3261(2) 0.37033(16) 0.74077(16) 0.0348(5) Uani 1 1 d . . . . .
C3 C 0.2928(2) 0.34913(17) 0.82669(16) 0.0365(5) Uani 1 1 d . . . . .
H3 H 0.277054 0.282322 0.839210 0.044 Uiso 1 1 calc R . . . .
C4 C 0.2823(2) 0.42383(18) 0.89420(17) 0.0395(5) Uani 1 1 d . . . . .
C5 C 0.3115(2) 0.52139(17) 0.87425(17) 0.0390(5) Uani 1 1 d . . . . .
H5A H 0.307006 0.573216 0.920827 0.047 Uiso 1 1 calc R . . . .
C6 C 0.3468(2) 0.54765(16) 0.79037(17) 0.0368(5) Uani 1 1 d . . . . .
C7 C 0.3822(2) 0.65653(17) 0.77309(18) 0.0402(5) Uani 1 1 d . . . . .
C8 C 0.5169(3) 0.68422(18) 0.7519(2) 0.0458(6) Uani 1 1 d . . . . .
H8A H 0.574925 0.680122 0.806528 0.069 Uiso 1 1 calc GR . . . .
H8B H 0.537021 0.752367 0.736975 0.069 Uiso 1 1 calc GR . . . .
H8C H 0.524891 0.637842 0.698748 0.069 Uiso 1 1 calc GR . . . .
C9 C 0.2924(3) 0.67190(19) 0.6911(2) 0.0484(6) Uani 1 1 d . . . . .
H9A H 0.298953 0.629845 0.634438 0.073 Uiso 1 1 calc GR . . . .
H9B H 0.314440 0.742074 0.681993 0.073 Uiso 1 1 calc GR . . . .
H9C H 0.206294 0.653593 0.704476 0.073 Uiso 1 1 calc GR . . . .
C10 C 0.3744(3) 0.72875(19) 0.8577(2) 0.0556(7) Uani 1 1 d . . . . .
H10A H 0.287789 0.715386 0.870118 0.083 Uiso 1 1 calc GR . . . .
H10B H 0.401350 0.797452 0.845032 0.083 Uiso 1 1 calc GR . . . .
H10C H 0.428989 0.719709 0.912077 0.083 Uiso 1 1 calc GR . . . .
C11 C 0.2413(2) 0.40441(19) 0.98811(17) 0.0429(6) Uani 1 1 d . . . . .
C12 C 0.3456(3) 0.4624(2) 1.06799(19) 0.0537(7) Uani 1 1 d . . . . .
H12A H 0.421060 0.438550 1.063862 0.081 Uiso 1 1 calc GR . . . .
H12B H 0.317550 0.451920 1.127931 0.081 Uiso 1 1 calc GR . . . .
H12C H 0.364465 0.533722 1.062966 0.081 Uiso 1 1 calc GR . . . .
C13 C 0.2115(3) 0.2934(2) 0.9975(2) 0.0556(7) Uani 1 1 d . . . . .
H13A H 0.148675 0.255511 0.944992 0.083 Uiso 1 1 calc GR . . . .
H13B H 0.178797 0.283565 1.056001 0.083 Uiso 1 1 calc GR . . . .
H13C H 0.287991 0.270174 0.997621 0.083 Uiso 1 1 calc GR . . . .
C14 C 0.1231(3) 0.4409(2) 0.9974(2) 0.0510(6) Uani 1 1 d . . . . .
H14A H 0.142040 0.512960 0.996259 0.077 Uiso 1 1 calc GR . . . .
H14B H 0.094725 0.426475 1.056490 0.077 Uiso 1 1 calc GR . . . .
H14C H 0.057026 0.406542 0.945558 0.077 Uiso 1 1 calc GR . . . .
C15 C 0.3311(2) 0.28770(16) 0.66623(16) 0.0345(5) Uani 1 1 d . . . . .
H15A H 0.329853 0.226346 0.694474 0.041 Uiso 1 1 calc R . . . .
H15B H 0.255574 0.273772 0.618542 0.041 Uiso 1 1 calc R . . . .
C16 C 0.4520(2) 0.22559(16) 0.55169(16) 0.0360(5) Uani 1 1 d . . . . .
H16A H 0.471353 0.173342 0.587084 0.043 Uiso 1 1 calc R . . . .
H16B H 0.521926 0.247399 0.516640 0.043 Uiso 1 1 calc R . . . .
C17 C 0.2703(2) 0.24147(16) 0.43894(16) 0.0343(5) Uani 1 1 d . . . . .
C18 C 0.1600(2) 0.19849(16) 0.37308(16) 0.0356(5) Uani 1 1 d . . . . .
C19 C 0.1213(2) 0.09462(17) 0.35430(17) 0.0389(5) Uani 1 1 d . . . . .
H19 H 0.047834 0.065026 0.310390 0.047 Uiso 1 1 calc R . . . .
C20 C 0.1842(2) 0.03141(16) 0.39628(17) 0.0396(5) Uani 1 1 d . . . . .
C21 C 0.2903(2) 0.07658(16) 0.46156(17) 0.0381(5) Uani 1 1 d . . . . .
H21 H 0.334344 0.035923 0.492429 0.046 Uiso 1 1 calc R . . . .
C22 C 0.3336(2) 0.18011(16) 0.48269(16) 0.0350(5) Uani 1 1 d . . . . .
C23 C 0.0841(2) 0.26425(17) 0.32871(17) 0.0390(5) Uani 1 1 d . . . . .
C24 C 0.1654(3) 0.3398(2) 0.27756(19) 0.0466(6) Uani 1 1 d . . . . .
H24A H 0.235121 0.383484 0.322130 0.070 Uiso 1 1 calc GR . . . .
H24B H 0.114289 0.380055 0.249072 0.070 Uiso 1 1 calc GR . . . .
H24C H 0.198399 0.303877 0.228975 0.070 Uiso 1 1 calc GR . . . .
C25 C -0.0274(3) 0.2025(2) 0.2566(2) 0.0501(6) Uani 1 1 d . . . . .
H25A H 0.003111 0.164600 0.207867 0.075 Uiso 1 1 calc GR . . . .
H25B H -0.072000 0.247259 0.228555 0.075 Uiso 1 1 calc GR . . . .
H25C H -0.084489 0.156303 0.287278 0.075 Uiso 1 1 calc GR . . . .
C26 C 0.0326(2) 0.31981(18) 0.40635(19) 0.0435(6) Uani 1 1 d . . . . .
H26A H -0.019924 0.271194 0.437776 0.065 Uiso 1 1 calc GR . . . .
H26B H -0.017463 0.361361 0.378913 0.065 Uiso 1 1 calc GR . . . .
H26C H 0.102592 0.362142 0.451607 0.065 Uiso 1 1 calc GR . . . .
C27 C 0.1327(2) -0.08223(17) 0.37131(19) 0.0438(6) Uani 1 1 d . . . . .
C28 C 0.1130(3) -0.1124(2) 0.2653(2) 0.0602(8) Uani 1 1 d . . . . .
H28A H 0.057939 -0.075872 0.235547 0.090 Uiso 1 1 calc GR . . . .
H28B H 0.074546 -0.184280 0.249669 0.090 Uiso 1 1 calc GR . . . .
H28C H 0.194012 -0.096500 0.242912 0.090 Uiso 1 1 calc GR . . . .
C29 C 0.0065(3) -0.11339(19) 0.4058(2) 0.0558(7) Uani 1 1 d . . . . .
H29A H 0.018189 -0.095565 0.473651 0.084 Uiso 1 1 calc GR . . . .
H29B H -0.027786 -0.185645 0.388979 0.084 Uiso 1 1 calc GR . . . .
H29C H -0.051825 -0.078911 0.376786 0.084 Uiso 1 1 calc GR . . . .
C30 C 0.2225(3) -0.13798(19) 0.4134(3) 0.0629(9) Uani 1 1 d . . . . .
H30A H 0.305694 -0.112320 0.396788 0.094 Uiso 1 1 calc GR . . . .
H30B H 0.191920 -0.209258 0.389142 0.094 Uiso 1 1 calc GR . . . .
H30C H 0.227643 -0.128301 0.481329 0.094 Uiso 1 1 calc GR . . . .
C31 C 0.5633(2) 0.34311(16) 0.68968(16) 0.0349(5) Uani 1 1 d . . . . .
H31A H 0.569631 0.410350 0.723096 0.042 Uiso 1 1 calc R . . . .
H31B H 0.635941 0.348146 0.655863 0.042 Uiso 1 1 calc R . . . .
C32 C 0.5724(2) 0.27259(17) 0.76174(17) 0.0402(5) Uani 1 1 d . . . . .
H32A H 0.512824 0.279288 0.805697 0.048 Uiso 1 1 calc R . . . .
H32B H 0.547948 0.202922 0.729535 0.048 Uiso 1 1 calc R . . . .
C33 C 0.7019(2) 0.29379(17) 0.81546(17) 0.0396(5) Uani 1 1 d . . . . .
C34 C 0.8233(3) 0.2499(2) 0.94202(19) 0.0494(6) Uani 1 1 d . . . . .
H34A H 0.840638 0.308963 0.990626 0.059 Uiso 1 1 calc R . . . .
H34B H 0.891084 0.259491 0.903278 0.059 Uiso 1 1 calc R . . . .
C35 C 0.8178(3) 0.1573(2) 0.9865(2) 0.0581(7) Uani 1 1 d . . . . .
H35A H 0.802993 0.099536 0.937871 0.087 Uiso 1 1 calc GR . . . .
H35B H 0.749435 0.147748 1.023692 0.087 Uiso 1 1 calc GR . . . .
H35C H 0.897341 0.164344 1.026810 0.087 Uiso 1 1 calc GR . . . .
C43 C 0.9099(3) 0.41860(18) 0.6096(2) 0.0480(6) Uani 1 1 d . . . . .
C44 C 1.0294(3) 0.4250(2) 0.6653(3) 0.0658(9) Uani 1 1 d . . . . .
H44A H 1.097093 0.463842 0.637196 0.099 Uiso 1 1 calc GR . . . .
H44B H 1.040646 0.357732 0.667663 0.099 Uiso 1 1 calc GR . . . .
H44C H 1.031281 0.457744 0.728590 0.099 Uiso 1 1 calc GR . . . .
C36 C 0.4134(4) 0.0398(2) 0.8403(3) 0.0722(10) Uani 1 1 d . . . . .
C37 C 0.3134(4) 0.0280(2) 0.7703(3) 0.0707(9) Uani 1 1 d . . . . .
H37 H 0.240858 0.048053 0.783757 0.085 Uiso 1 1 calc R . . . .
C38 C 0.3187(4) -0.0119(3) 0.6830(3) 0.0708(9) Uani 1 1 d . . . . .
H38 H 0.249254 -0.019806 0.635509 0.085 Uiso 1 1 calc R . . . .
C39 C 0.4246(3) -0.0419(2) 0.6608(3) 0.0646(8) Uani 1 1 d . . . . .
H39 H 0.427396 -0.068539 0.598584 0.078 Uiso 1 1 calc R . . . .
C40 C 0.5230(3) -0.0328(2) 0.7285(2) 0.0632(8) Uani 1 1 d . . . . .
H40 H 0.594309 -0.054552 0.714424 0.076 Uiso 1 1 calc R . . . .
C41 C 0.5184(4) 0.0090(2) 0.8194(3) 0.0690(9) Uani 1 1 d . . . . .
H41 H 0.587386 0.016425 0.867091 0.083 Uiso 1 1 calc R . . . .
C42 C 0.4081(5) 0.0880(3) 0.9332(3) 0.0942(13) Uani 1 1 d . . . . .
H42A H 0.450797 0.057637 0.980201 0.141 Uiso 1 1 calc GR . . . .
H42B H 0.320455 0.079519 0.942062 0.141 Uiso 1 1 calc GR . . . .
H42C H 0.449513 0.159300 0.939793 0.141 Uiso 1 1 calc GR . . . .

loop_
_atom_site_aniso_label
_atom_site_aniso_U_11
_atom_site_aniso_U_22
_atom_site_aniso_U_33
_atom_site_aniso_U_23
_atom_site_aniso_U_13
_atom_site_aniso_U_12
Al1 0.0383(4) 0.0229(3) 0.0343(4) 0.0020(2) 0.0054(3) 0.0056(3)
O1 0.0501(10) 0.0269(7) 0.0371(8) 0.0034(6) 0.0090(7) 0.0114(7)
O2 0.0418(9) 0.0223(7) 0.0394(8) 0.0018(6) 0.0026(7) 0.0035(6)
O3 0.0476(10) 0.0462(10) 0.0521(11) 0.0087(8) 0.0027(8) 0.0066(8)
O4 0.0491(10) 0.0465(10) 0.0439(10) 0.0102(8) 0.0020(8) 0.0121(8)
O5 0.0368(8) 0.0258(7) 0.0371(8) 0.0040(6) 0.0041(6) 0.0073(6)
N1 0.0342(9) 0.0247(8) 0.0353(10) 0.0014(7) 0.0059(7) 0.0055(7)
N2 0.0487(13) 0.0428(12) 0.0591(14) 0.0098(10) 0.0101(11) 0.0132(10)
C1 0.0374(12) 0.0295(11) 0.0363(12) 0.0026(8) 0.0055(9) 0.0083(9)
C2 0.0366(12) 0.0289(10) 0.0381(12) 0.0027(9) 0.0057(9) 0.0078(9)
C3 0.0379(12) 0.0333(11) 0.0381(12) 0.0047(9) 0.0059(9) 0.0091(9)
C4 0.0383(12) 0.0401(12) 0.0402(13) 0.0042(10) 0.0064(10) 0.0106(10)
C5 0.0403(13) 0.0353(11) 0.0391(12) -0.0030(9) 0.0062(10) 0.0092(9)
C6 0.0368(12) 0.0305(11) 0.0412(12) -0.0010(9) 0.0055(9) 0.0080(9)
C7 0.0456(13) 0.0283(11) 0.0449(13) -0.0011(9) 0.0080(10) 0.0085(9)
C8 0.0491(14) 0.0329(12) 0.0523(15) 0.0046(10) 0.0094(11) 0.0044(10)
C9 0.0530(15) 0.0322(12) 0.0595(16) 0.0037(11) 0.0037(12) 0.0139(11)
C10 0.075(2) 0.0328(12) 0.0569(17) -0.0045(11) 0.0195(14) 0.0100(12)
C11 0.0472(14) 0.0430(13) 0.0379(13) 0.0025(10) 0.0093(10) 0.0110(11)
C12 0.0535(16) 0.0651(18) 0.0386(14) 0.0067(12) 0.0056(12) 0.0087(13)
C13 0.076(2) 0.0495(15) 0.0470(15) 0.0124(12) 0.0231(14) 0.0173(14)
C14 0.0508(15) 0.0516(15) 0.0519(15) 0.0047(12) 0.0174(12) 0.0122(12)
C15 0.0389(12) 0.0261(10) 0.0381(12) 0.0048(8) 0.0080(9) 0.0064(9)
C16 0.0405(12) 0.0268(10) 0.0399(12) 0.0007(9) 0.0079(10) 0.0083(9)
C17 0.0394(12) 0.0246(10) 0.0366(11) -0.0003(8) 0.0083(9) 0.0045(8)
C18 0.0376(12) 0.0289(10) 0.0382(12) -0.0003(9) 0.0072(9) 0.0062(9)
C19 0.0423(13) 0.0301(11) 0.0408(12) -0.0041(9) 0.0073(10) 0.0065(9)
C20 0.0443(13) 0.0271(11) 0.0450(13) -0.0023(9) 0.0098(10) 0.0069(9)
C21 0.0443(13) 0.0263(10) 0.0431(13) 0.0006(9) 0.0092(10) 0.0090(9)
C22 0.0403(12) 0.0267(10) 0.0374(12) 0.0016(8) 0.0082(9) 0.0075(9)
C23 0.0419(13) 0.0340(11) 0.0385(12) 0.0004(9) 0.0030(10) 0.0085(10)
C24 0.0528(15) 0.0451(13) 0.0413(13) 0.0087(10) 0.0042(11) 0.0115(11)
C25 0.0495(15) 0.0416(13) 0.0526(15) -0.0033(11) -0.0041(12) 0.0098(11)
C26 0.0463(14) 0.0340(12) 0.0506(14) 0.0015(10) 0.0080(11) 0.0130(10)
C27 0.0480(14) 0.0251(11) 0.0547(15) -0.0035(10) 0.0115(11) 0.0050(9)
C28 0.077(2) 0.0352(13) 0.0616(18) -0.0101(12) 0.0157(15) 0.0077(13)
C29 0.0610(18) 0.0300(12) 0.0737(19) 0.0012(12) 0.0216(15) 0.0041(11)
C30 0.0654(19) 0.0244(12) 0.092(2) -0.0011(13) -0.0012(16) 0.0089(12)
C31 0.0375(12) 0.0277(10) 0.0367(12) 0.0025(8) 0.0023(9) 0.0060(9)
C32 0.0444(13) 0.0334(11) 0.0414(13) 0.0061(9) 0.0043(10) 0.0081(10)
C33 0.0485(14) 0.0303(11) 0.0390(12) 0.0003(9) 0.0058(10) 0.0112(10)
C34 0.0526(15) 0.0487(14) 0.0448(14) 0.0032(11) -0.0010(11) 0.0151(12)
C35 0.0701(19) 0.0549(16) 0.0504(16) 0.0066(13) 0.0013(14) 0.0227(14)
C43 0.0487(15) 0.0326(12) 0.0622(16) 0.0054(11) 0.0074(13) 0.0109(11)
C44 0.0532(17) 0.0417(15) 0.095(3) 0.0056(15) -0.0150(16) 0.0123(13)
C36 0.097(3) 0.0407(15) 0.077(2) 0.0072(15) 0.032(2) 0.0060(16)
C37 0.068(2) 0.0454(16) 0.096(3) 0.0167(17) 0.0163(19) 0.0041(14)
C38 0.075(2) 0.0530(18) 0.086(3) 0.0140(17) 0.0208(19) 0.0136(16)
C39 0.076(2) 0.0491(16) 0.069(2) 0.0132(14) 0.0167(17) 0.0112(15)
C40 0.073(2) 0.0444(15) 0.072(2) 0.0097(14) 0.0190(17) 0.0094(14)
C41 0.079(2) 0.0456(16) 0.071(2) 0.0104(15) 0.0027(17) -0.0009(15)
C42 0.121(4) 0.076(3) 0.080(3) 0.012(2) 0.021(3) 0.013(2)

loop_
_atom_type_symbol
_atom_type_description
_atom_type_scat_dispersion_real
_atom_type_scat_dispersion_imag
_atom_type_scat_source
C C 0.0181 0.0091 'International Tables Vol C Tables 4.2.6.8 and 6.1.1.4'
H H 0.0000 0.0000 'International Tables Vol C Tables 4.2.6.8 and 6.1.1.4'
Al Al 0.2130 0.2455 'International Tables Vol C Tables 4.2.6.8 and 6.1.1.4'
N N 0.0311 0.0180 'International Tables Vol C Tables 4.2.6.8 and 6.1.1.4'
O O 0.0492 0.0322 'International Tables Vol C Tables 4.2.6.8 and 6.1.1.4'

loop_
_geom_angle_atom_site_label_1
_geom_angle_atom_site_label_2
_geom_angle_atom_site_label_3
_geom_angle
_geom_angle_site_symmetry_1
_geom_angle_site_symmetry_3
_geom_angle_publ_flag
O1 Al1 O2 119.90(9) . . ?
O1 Al1 O5 119.24(8) . . ?
O1 Al1 O5 91.84(7) . 2_666 ?
O1 Al1 N1 90.68(8) . . ?
O2 Al1 O5 93.24(7) . 2_666 ?
O2 Al1 O5 120.43(8) . . ?
O2 Al1 N1 90.42(7) . . ?
O5 Al1 O5 78.40(8) . 2_666 ?
O5 Al1 N1 95.43(7) . . ?
O5 Al1 N1 173.80(8) 2_666 . ?
C1 O1 Al1 135.81(14) . . ?
C17 O2 Al1 137.21(15) . . ?
C33 O4 C34 116.9(2) . . ?
Al1 O5 Al1 101.60(8) . 2_666 ?
Al1 O5 H5 145.1(18) . . ?
Al1 O5 H5 113.2(18) 2_666 . ?
C15 N1 Al1 105.36(13) . . ?
C16 N1 Al1 107.48(14) . . ?
C16 N1 C15 110.82(16) . . ?
C31 N1 Al1 112.71(13) . . ?
C31 N1 C15 111.41(17) . . ?
C31 N1 C16 108.97(17) . . ?
O1 C1 C2 120.3(2) . . ?
O1 C1 C6 119.5(2) . . ?
C2 C1 C6 120.2(2) . . ?
C1 C2 C15 119.1(2) . . ?
C3 C2 C1 120.1(2) . . ?
C3 C2 C15 120.7(2) . . ?
C2 C3 H3 119.4 . . ?
C4 C3 C2 121.2(2) . . ?
C4 C3 H3 119.4 . . ?
C3 C4 C5 117.4(2) . . ?
C3 C4 C11 123.5(2) . . ?
C5 C4 C11 119.2(2) . . ?
C4 C5 H5A 117.9 . . ?
C6 C5 C4 124.2(2) . . ?
C6 C5 H5A 117.9 . . ?
C1 C6 C7 121.1(2) . . ?
C5 C6 C1 116.8(2) . . ?
C5 C6 C7 122.2(2) . . ?
C8 C7 C6 109.95(19) . . ?
C9 C7 C6 110.3(2) . . ?
C9 C7 C8 109.6(2) . . ?
C10 C7 C6 111.9(2) . . ?
C10 C7 C8 107.9(2) . . ?
C10 C7 C9 107.1(2) . . ?
C7 C8 H8A 109.5 . . ?
C7 C8 H8B 109.5 . . ?
C7 C8 H8C 109.5 . . ?
H8A C8 H8B 109.5 . . ?
H8A C8 H8C 109.5 . . ?
H8B C8 H8C 109.5 . . ?
C7 C9 H9A 109.5 . . ?
C7 C9 H9B 109.5 . . ?
C7 C9 H9C 109.5 . . ?
H9A C9 H9B 109.5 . . ?
H9A C9 H9C 109.5 . . ?
H9B C9 H9C 109.5 . . ?
C7 C10 H10A 109.5 . . ?
C7 C10 H10B 109.5 . . ?
C7 C10 H10C 109.5 . . ?
H10A C10 H10B 109.5 . . ?
H10A C10 H10C 109.5 . . ?
H10B C10 H10C 109.5 . . ?
C4 C11 C12 109.8(2) . . ?
C4 C11 C13 112.1(2) . . ?
C4 C11 C14 109.1(2) . . ?
C13 C11 C12 108.9(2) . . ?
C13 C11 C14 108.2(2) . . ?
C14 C11 C12 108.6(2) . . ?
C11 C12 H12A 109.5 . . ?
C11 C12 H12B 109.5 . . ?
C11 C12 H12C 109.5 . . ?
H12A C12 H12B 109.5 . . ?
H12A C12 H12C 109.5 . . ?
H12B C12 H12C 109.5 . . ?
C11 C13 H13A 109.5 . . ?
C11 C13 H13B 109.5 . . ?
C11 C13 H13C 109.5 . . ?
H13A C13 H13B 109.5 . . ?
H13A C13 H13C 109.5 . . ?
H13B C13 H13C 109.5 . . ?
C11 C14 H14A 109.5 . . ?
C11 C14 H14B 109.5 . . ?
C11 C14 H14C 109.5 . . ?
H14A C14 H14B 109.5 . . ?
H14A C14 H14C 109.5 . . ?
H14B C14 H14C 109.5 . . ?
N1 C15 C2 112.76(18) . . ?
N1 C15 H15A 109.0 . . ?
N1 C15 H15B 109.0 . . ?
C2 C15 H15A 109.0 . . ?
C2 C15 H15B 109.0 . . ?
H15A C15 H15B 107.8 . . ?
N1 C16 H16A 108.6 . . ?
N1 C16 H16B 108.6 . . ?
N1 C16 C22 114.80(18) . . ?
H16A C16 H16B 107.5 . . ?
C22 C16 H16A 108.6 . . ?
C22 C16 H16B 108.6 . . ?
O2 C17 C18 119.6(2) . . ?
O2 C17 C22 120.5(2) . . ?
C22 C17 C18 119.9(2) . . ?
C17 C18 C23 120.89(19) . . ?
C19 C18 C17 117.2(2) . . ?
C19 C18 C23 121.8(2) . . ?
C18 C19 H19 118.0 . . ?
C18 C19 C20 123.9(2) . . ?
C20 C19 H19 118.0 . . ?
C19 C20 C27 119.7(2) . . ?
C21 C20 C19 116.9(2) . . ?
C21 C20 C27 123.3(2) . . ?
C20 C21 H21 119.2 . . ?
C20 C21 C22 121.6(2) . . ?
C22 C21 H21 119.2 . . ?
C17 C22 C16 120.04(19) . . ?
C17 C22 C21 120.4(2) . . ?
C21 C22 C16 119.5(2) . . ?
C18 C23 C24 111.2(2) . . ?
C18 C23 C25 111.94(19) . . ?
C18 C23 C26 108.5(2) . . ?
C24 C23 C26 110.1(2) . . ?
C25 C23 C24 106.9(2) . . ?
C25 C23 C26 108.2(2) . . ?
C23 C24 H24A 109.5 . . ?
C23 C24 H24B 109.5 . . ?
C23 C24 H24C 109.5 . . ?
H24A C24 H24B 109.5 . . ?
H24A C24 H24C 109.5 . . ?
H24B C24 H24C 109.5 . . ?
C23 C25 H25A 109.5 . . ?
C23 C25 H25B 109.5 . . ?
C23 C25 H25C 109.5 . . ?
H25A C25 H25B 109.5 . . ?
H25A C25 H25C 109.5 . . ?
H25B C25 H25C 109.5 . . ?
C23 C26 H26A 109.5 . . ?
C23 C26 H26B 109.5 . . ?
C23 C26 H26C 109.5 . . ?
H26A C26 H26B 109.5 . . ?
H26A C26 H26C 109.5 . . ?
H26B C26 H26C 109.5 . . ?
C28 C27 C20 110.0(2) . . ?
C29 C27 C20 109.0(2) . . ?
C29 C27 C28 108.8(2) . . ?
C30 C27 C20 112.0(2) . . ?
C30 C27 C28 107.2(2) . . ?
C30 C27 C29 109.9(2) . . ?
C27 C28 H28A 109.5 . . ?
C27 C28 H28B 109.5 . . ?
C27 C28 H28C 109.5 . . ?
H28A C28 H28B 109.5 . . ?
H28A C28 H28C 109.5 . . ?
H28B C28 H28C 109.5 . . ?
C27 C29 H29A 109.5 . . ?
C27 C29 H29B 109.5 . . ?
C27 C29 H29C 109.5 . . ?
H29A C29 H29B 109.5 . . ?
H29A C29 H29C 109.5 . . ?
H29B C29 H29C 109.5 . . ?
C27 C30 H30A 109.5 . . ?
C27 C30 H30B 109.5 . . ?
C27 C30 H30C 109.5 . . ?
H30A C30 H30B 109.5 . . ?
H30A C30 H30C 109.5 . . ?
H30B C30 H30C 109.5 . . ?
N1 C31 H31A 108.5 . . ?
N1 C31 H31B 108.5 . . ?
N1 C31 C32 115.16(18) . . ?
H31A C31 H31B 107.5 . . ?
C32 C31 H31A 108.5 . . ?
C32 C31 H31B 108.5 . . ?
C31 C32 H32A 109.1 . . ?
C31 C32 H32B 109.1 . . ?
H32A C32 H32B 107.9 . . ?
C33 C32 C31 112.3(2) . . ?
C33 C32 H32A 109.1 . . ?
C33 C32 H32B 109.1 . . ?
O3 C33 O4 123.6(2) . . ?
O3 C33 C32 125.7(2) . . ?
O4 C33 C32 110.7(2) . . ?
O4 C34 H34A 110.1 . . ?
O4 C34 H34B 110.1 . . ?
O4 C34 C35 108.2(2) . . ?
H34A C34 H34B 108.4 . . ?
C35 C34 H34A 110.1 . . ?
C35 C34 H34B 110.1 . . ?
C34 C35 H35A 109.5 . . ?
C34 C35 H35B 109.5 . . ?
C34 C35 H35C 109.5 . . ?
H35A C35 H35B 109.5 . . ?
H35A C35 H35C 109.5 . . ?
H35B C35 H35C 109.5 . . ?
N2 C43 C44 179.9(4) . . ?
C43 C44 H44A 109.5 . . ?
C43 C44 H44B 109.5 . . ?
C43 C44 H44C 109.5 . . ?
H44A C44 H44B 109.5 . . ?
H44A C44 H44C 109.5 . . ?
H44B C44 H44C 109.5 . . ?
C37 C36 C41 119.1(4) . . ?
C37 C36 C42 119.1(4) . . ?
C41 C36 C42 121.8(4) . . ?
C36 C37 H37 119.9 . . ?
C38 C37 C36 120.2(4) . . ?
C38 C37 H37 119.9 . . ?
C37 C38 H38 119.4 . . ?
C37 C38 C39 121.2(4) . . ?
C39 C38 H38 119.4 . . ?
C38 C39 H39 120.1 . . ?
C40 C39 C38 119.8(4) . . ?
C40 C39 H39 120.1 . . ?
C39 C40 H40 120.4 . . ?
C39 C40 C41 119.2(3) . . ?
C41 C40 H40 120.4 . . ?
C36 C41 C40 120.5(4) . . ?
C36 C41 H41 119.8 . . ?
C40 C41 H41 119.8 . . ?
C36 C42 H42A 109.5 . . ?
C36 C42 H42B 109.5 . . ?
C36 C42 H42C 109.5 . . ?
H42A C42 H42B 109.5 . . ?
H42A C42 H42C 109.5 . . ?
H42B C42 H42C 109.5 . . ?

loop_
_geom_bond_atom_site_label_1
_geom_bond_atom_site_label_2
_geom_bond_distance
_geom_bond_site_symmetry_2
_geom_bond_publ_flag
Al1 O1 1.7443(17) . ?
Al1 O2 1.7455(16) . ?
Al1 O5 1.7823(17) . ?
Al1 O5 1.8941(16) 2_666 ?
Al1 N1 2.1071(19) . ?
O1 C1 1.332(3) . ?
O2 C17 1.342(3) . ?
O3 C33 1.210(3) . ?
O4 C33 1.343(3) . ?
O4 C34 1.452(3) . ?
O5 H5 0.891(9) . ?
N1 C15 1.505(3) . ?
N1 C16 1.502(3) . ?
N1 C31 1.499(3) . ?
N2 C43 1.142(4) . ?
C1 C2 1.402(3) . ?
C1 C6 1.420(3) . ?
C2 C3 1.396(3) . ?
C2 C15 1.510(3) . ?
C3 H3 0.9500 . ?
C3 C4 1.388(3) . ?
C4 C5 1.395(3) . ?
C4 C11 1.531(4) . ?
C5 H5A 0.9500 . ?
C5 C6 1.394(4) . ?
C6 C7 1.534(3) . ?
C7 C8 1.535(4) . ?
C7 C9 1.534(4) . ?
C7 C10 1.529(3) . ?
C8 H8A 0.9800 . ?
C8 H8B 0.9800 . ?
C8 H8C 0.9800 . ?
C9 H9A 0.9800 . ?
C9 H9B 0.9800 . ?
C9 H9C 0.9800 . ?
C10 H10A 0.9800 . ?
C10 H10B 0.9800 . ?
C10 H10C 0.9800 . ?
C11 C12 1.541(4) . ?
C11 C13 1.531(4) . ?
C11 C14 1.534(4) . ?
C12 H12A 0.9800 . ?
C12 H12B 0.9800 . ?
C12 H12C 0.9800 . ?
C13 H13A 0.9800 . ?
C13 H13B 0.9800 . ?
C13 H13C 0.9800 . ?
C14 H14A 0.9800 . ?
C14 H14B 0.9800 . ?
C14 H14C 0.9800 . ?
C15 H15A 0.9900 . ?
C15 H15B 0.9900 . ?
C16 H16A 0.9900 . ?
C16 H16B 0.9900 . ?
C16 C22 1.513(3) . ?
C17 C18 1.423(3) . ?
C17 C22 1.393(3) . ?
C18 C19 1.395(3) . ?
C18 C23 1.532(3) . ?
C19 H19 0.9500 . ?
C19 C20 1.399(4) . ?
C20 C21 1.393(3) . ?
C20 C27 1.537(3) . ?
C21 H21 0.9500 . ?
C21 C22 1.395(3) . ?
C23 C24 1.542(4) . ?
C23 C25 1.537(3) . ?
C23 C26 1.544(3) . ?
C24 H24A 0.9800 . ?
C24 H24B 0.9800 . ?
C24 H24C 0.9800 . ?
C25 H25A 0.9800 . ?
C25 H25B 0.9800 . ?
C25 H25C 0.9800 . ?
C26 H26A 0.9800 . ?
C26 H26B 0.9800 . ?
C26 H26C 0.9800 . ?
C27 C28 1.534(4) . ?
C27 C29 1.532(4) . ?
C27 C30 1.520(4) . ?
C28 H28A 0.9800 . ?
C28 H28B 0.9800 . ?
C28 H28C 0.9800 . ?
C29 H29A 0.9800 . ?
C29 H29B 0.9800 . ?
C29 H29C 0.9800 . ?
C30 H30A 0.9800 . ?
C30 H30B 0.9800 . ?
C30 H30C 0.9800 . ?
C31 H31A 0.9900 . ?
C31 H31B 0.9900 . ?
C31 C32 1.532(3) . ?
C32 H32A 0.9900 . ?
C32 H32B 0.9900 . ?
C32 C33 1.499(3) . ?
C34 H34A 0.9900 . ?
C34 H34B 0.9900 . ?
C34 C35 1.502(4) . ?
C35 H35A 0.9800 . ?
C35 H35B 0.9800 . ?
C35 H35C 0.9800 . ?
C43 C44 1.450(4) . ?
C44 H44A 0.9800 . ?
C44 H44B 0.9800 . ?
C44 H44C 0.9800 . ?
C36 C37 1.383(6) . ?
C36 C41 1.391(6) . ?
C36 C42 1.460(6) . ?
C37 H37 0.9500 . ?
C37 C38 1.346(5) . ?
C38 H38 0.9500 . ?
C38 C39 1.402(5) . ?
C39 H39 0.9500 . ?
C39 C40 1.355(5) . ?
C40 H40 0.9500 . ?
C40 C41 1.402(5) . ?
C41 H41 0.9500 . ?
C42 H42A 0.9800 . ?
C42 H42B 0.9800 . ?
C42 H42C 0.9800 . ?

loop_
_geom_torsion_atom_site_label_1
_geom_torsion_atom_site_label_2
_geom_torsion_atom_site_label_3
_geom_torsion_atom_site_label_4
_geom_torsion
_geom_torsion_site_symmetry_1
_geom_torsion_site_symmetry_2
_geom_torsion_site_symmetry_3
_geom_torsion_site_symmetry_4
_geom_torsion_publ_flag
Al1 O1 C1 C2 -20.3(3) . . . . ?
Al1 O1 C1 C6 160.84(18) . . . . ?
Al1 O2 C17 C18 167.75(17) . . . . ?
Al1 O2 C17 C22 -11.7(4) . . . . ?
Al1 N1 C15 C2 -68.59(19) . . . . ?
Al1 N1 C16 C22 -63.6(2) . . . . ?
Al1 N1 C31 C32 167.29(16) . . . . ?
O1 Al1 O2 C17 -100.4(2) . . . . ?
O1 Al1 O5 Al1 -85.56(9) . . . 2_666 ?
O1 C1 C2 C3 -175.0(2) . . . . ?
O1 C1 C2 C15 1.9(3) . . . . ?
O1 C1 C6 C5 174.4(2) . . . . ?
O1 C1 C6 C7 -6.1(3) . . . . ?
O2 Al1 O1 C1 86.7(2) . . . . ?
O2 Al1 O5 Al1 86.92(9) . . . 2_666 ?
O2 C17 C18 C19 179.5(2) . . . . ?
O2 C17 C18 C23 -3.4(3) . . . . ?
O2 C17 C22 C16 -1.4(3) . . . . ?
O2 C17 C22 C21 -179.8(2) . . . . ?
O5 Al1 O1 C1 -100.8(2) . . . . ?
O5 Al1 O1 C1 -178.5(2) 2_666 . . . ?
O5 Al1 O2 C17 165.6(2) 2_666 . . . ?
O5 Al1 O2 C17 87.2(2) . . . . ?
O5 Al1 O5 Al1 0.0 2_666 . . 2_666 ?
N1 Al1 O1 C1 -4.2(2) . . . . ?
N1 Al1 O2 C17 -9.4(2) . . . . ?
N1 Al1 O5 Al1 -179.39(8) . . . 2_666 ?
N1 C16 C22 C17 44.0(3) . . . . ?
N1 C16 C22 C21 -137.6(2) . . . . ?
N1 C31 C32 C33 167.20(19) . . . . ?
C1 C2 C3 C4 -0.1(4) . . . . ?
C1 C2 C15 N1 47.4(3) . . . . ?
C1 C6 C7 C8 -59.2(3) . . . . ?
C1 C6 C7 C9 61.7(3) . . . . ?
C1 C6 C7 C10 -179.1(2) . . . . ?
C2 C1 C6 C5 -4.4(3) . . . . ?
C2 C1 C6 C7 175.1(2) . . . . ?
C2 C3 C4 C5 -2.6(4) . . . . ?
C2 C3 C4 C11 177.6(2) . . . . ?
C3 C2 C15 N1 -135.7(2) . . . . ?
C3 C4 C5 C6 1.9(4) . . . . ?
C3 C4 C11 C12 120.2(3) . . . . ?
C3 C4 C11 C13 -1.0(4) . . . . ?
C3 C4 C11 C14 -120.9(3) . . . . ?
C4 C5 C6 C1 1.6(4) . . . . ?
C4 C5 C6 C7 -177.9(2) . . . . ?
C5 C4 C11 C12 -59.5(3) . . . . ?
C5 C4 C11 C13 179.3(2) . . . . ?
C5 C4 C11 C14 59.4(3) . . . . ?
C5 C6 C7 C8 120.3(2) . . . . ?
C5 C6 C7 C9 -118.8(3) . . . . ?
C5 C6 C7 C10 0.4(3) . . . . ?
C6 C1 C2 C3 3.8(3) . . . . ?
C6 C1 C2 C15 -179.3(2) . . . . ?
C11 C4 C5 C6 -178.4(2) . . . . ?
C15 N1 C16 C22 51.0(2) . . . . ?
C15 N1 C31 C32 49.1(2) . . . . ?
C15 C2 C3 C4 -177.0(2) . . . . ?
C16 N1 C15 C2 175.46(18) . . . . ?
C16 N1 C31 C32 -73.5(2) . . . . ?
C17 C18 C19 C20 0.1(4) . . . . ?
C17 C18 C23 C24 57.9(3) . . . . ?
C17 C18 C23 C25 177.4(2) . . . . ?
C17 C18 C23 C26 -63.3(3) . . . . ?
C18 C17 C22 C16 179.1(2) . . . . ?
C18 C17 C22 C21 0.7(3) . . . . ?
C18 C19 C20 C21 1.1(4) . . . . ?
C18 C19 C20 C27 179.4(2) . . . . ?
C19 C18 C23 C24 -125.2(2) . . . . ?
C19 C18 C23 C25 -5.7(3) . . . . ?
C19 C18 C23 C26 113.6(2) . . . . ?
C19 C20 C21 C22 -1.3(4) . . . . ?
C19 C20 C27 C28 53.1(3) . . . . ?
C19 C20 C27 C29 -66.0(3) . . . . ?
C19 C20 C27 C30 172.2(3) . . . . ?
C20 C21 C22 C16 -177.9(2) . . . . ?
C20 C21 C22 C17 0.5(4) . . . . ?
C21 C20 C27 C28 -128.7(3) . . . . ?
C21 C20 C27 C29 112.2(3) . . . . ?
C21 C20 C27 C30 -9.6(4) . . . . ?
C22 C17 C18 C19 -1.0(3) . . . . ?
C22 C17 C18 C23 176.1(2) . . . . ?
C23 C18 C19 C20 -177.0(2) . . . . ?
C27 C20 C21 C22 -179.6(2) . . . . ?
C31 N1 C15 C2 53.9(2) . . . . ?
C31 N1 C16 C22 173.96(18) . . . . ?
C31 C32 C33 O3 -8.3(3) . . . . ?
C31 C32 C33 O4 173.23(19) . . . . ?
C33 O4 C34 C35 -157.4(2) . . . . ?
C34 O4 C33 O3 0.7(3) . . . . ?
C34 O4 C33 C32 179.2(2) . . . . ?
C36 C37 C38 C39 -0.2(5) . . . . ?
C37 C36 C41 C40 0.4(5) . . . . ?
C37 C38 C39 C40 1.4(5) . . . . ?
C38 C39 C40 C41 -1.6(5) . . . . ?
C39 C40 C41 C36 0.8(5) . . . . ?
C41 C36 C37 C38 -0.6(5) . . . . ?
C42 C36 C37 C38 176.8(3) . . . . ?
C42 C36 C41 C40 -177.0(3) . . . . ?
